data_4025409
loop_
_publ_author_name
'Jin-Di Yu'
'Wei Ding'
'Gao-Yan Lian'
'Ke-Sheng Song'
'Dan-Wei Zhang'
'Xiang Gao'
'Dan Yang'

_publ_section_title
;
 Selective Approach toward Multifunctionalized Lactams by Lewis Acid
 Promoted PhSe Group Transfer Radical Cyclization
;
_journal_name_full 'Journal of Organic Chemistry'
_journal_page_first 3232
_journal_page_last 3239
_journal_paper_doi 10.1021/jo100139u
_journal_volume 75
_journal_year 2010
_chemical_formula_moiety 'C14 H23 N O3'
_chemical_formula_sum 'C14 H23 N O3'
_chemical_formula_weight 253.33
_space_group_IT_number 14
_symmetry_cell_setting monoclinic
_symmetry_space_group_name_Hall '-P 2ybc'
_symmetry_space_group_name_H-M 'P 1 21/c 1'
_atom_sites_solution_hydrogens geom
_atom_sites_solution_primary direct
_atom_sites_solution_secondary difmap
_audit_creation_method SHELXL-97
_cell_angle_alpha 90.00
_cell_angle_beta 99.81(2)
_cell_angle_gamma 90.00
_cell_formula_units_Z 4
_cell_length_a 9.847(4)
_cell_length_b 12.586(2)
_cell_length_c 11.541(3)
_cell_measurement_reflns_used 25
_cell_measurement_temperature 295(2)
_cell_measurement_theta_max 12.47
_cell_measurement_theta_min 10.00
_cell_volume 1409.4(7)
_computing_cell_refinement 'Nonius CAD4 software'
_computing_data_collection 'Nonius CAD4 software'
_computing_data_reduction 'XCAD (P.McArdle, 2000)'
_computing_molecular_graphics 'Bruker SHELXTL'
_computing_publication_material 'SHELXL-97/2 (Sheldrick,1997)'
_computing_structure_refinement 'SHELXL-97 (Sheldrick, 1997)'
_computing_structure_solution 'SHELXS-97 (Sheldrick, 1990)'
_diffrn_ambient_temperature 295(2)
_diffrn_measured_fraction_theta_full 0.999
_diffrn_measured_fraction_theta_max 0.999
_diffrn_measurement_device_type 'Enraf-Nonius CAD-4'
_diffrn_measurement_method 'omega/2-theta scans'
_diffrn_radiation_monochromator graphite
_diffrn_radiation_source 'fine-focus sealed tube'
_diffrn_radiation_type MoK\a
_diffrn_radiation_wavelength 0.71073
_diffrn_reflns_av_R_equivalents 0.0424
_diffrn_reflns_av_sigmaI/netI 0.0688
_diffrn_reflns_limit_h_max 11
_diffrn_reflns_limit_h_min 0
_diffrn_reflns_limit_k_max 15
_diffrn_reflns_limit_k_min -1
_diffrn_reflns_limit_l_max 13
_diffrn_reflns_limit_l_min -13
_diffrn_reflns_number 2941
_diffrn_reflns_theta_full 25.18
_diffrn_reflns_theta_max 25.18
_diffrn_reflns_theta_min 2.41
_diffrn_standards_interval_time 60
_diffrn_standards_number 3
_exptl_absorpt_coefficient_mu 0.083
_exptl_absorpt_correction_T_max 0.9755
_exptl_absorpt_correction_T_min 0.9676
_exptl_absorpt_correction_type empirical
_exptl_absorpt_process_details 'North, Phillips&Mathews,1968'
_exptl_crystal_colour Colourless
_exptl_crystal_density_diffrn 1.194
_exptl_crystal_density_method 'not measured'
_exptl_crystal_description Block
_exptl_crystal_F_000 552
_exptl_crystal_size_max 0.40
_exptl_crystal_size_mid 0.40
_exptl_crystal_size_min 0.30
_refine_diff_density_max 0.137
_refine_diff_density_min -0.165
_refine_diff_density_rms 0.033
_refine_ls_extinction_coef 0.020(2)
_refine_ls_extinction_expression Fc^*^=kFc[1+0.001xFc^2^\l^3^/sin(2\q)]^-1/4^
_refine_ls_extinction_method SHELXL
_refine_ls_goodness_of_fit_ref 1.057
_refine_ls_hydrogen_treatment constr
_refine_ls_matrix_type full
_refine_ls_number_parameters 168
_refine_ls_number_reflns 2526
_refine_ls_number_restraints 0
_refine_ls_restrained_S_all 1.057
_refine_ls_R_factor_all 0.1213
_refine_ls_R_factor_gt 0.0430
_refine_ls_shift/su_max 0.000
_refine_ls_shift/su_mean 0.000
_refine_ls_structure_factor_coef Fsqd
_refine_ls_weighting_details 'calc w=1/[\s^2^(Fo^2^)+(0.0346P)^2^+0.3053P] where P=(Fo^2^+2Fc^2^)/3'
_refine_ls_weighting_scheme calc
_refine_ls_wR_factor_gt 0.0914
_refine_ls_wR_factor_ref 0.1130
_reflns_number_gt 1329
_reflns_number_total 2526
_reflns_threshold_expression >2sigma(I)
_cod_data_source_file jo100139u_si_001.cif
_cod_data_source_block yjd
_cod_depositor_comments
;
The following automatic conversions were performed:

'_symmetry_cell_setting' value 'Monoclinic' changed to 'monoclinic'
according to the built-in table from CIF Core dictionary named
'cif_core.dic' version 2.4.1 from 2010-06-29.

Automatic conversion script
Id: cif_fix_values 1646 2011-03-28 12:23:43Z adriana 

The following automatic conversions were performed:

data name '_atom_site_symetry_multiplicity' was replaced with
'_atom_site_symmetry_multiplicity' as specified in the replacement
file 'data/replacement-values/replacement_tags.lst'.

Automatic conversion script
Id: cif_correct_tags 9268 2022-04-12 08:56:07Z antanas 
;
_cod_database_code 4025409

loop_
_symmetry_equiv_pos_as_xyz
'x, y, z'
'x, -y+1/2, z+1/2'
'-x, -y, -z'
'-x, y-1/2, -z-1/2'

loop_
_atom_site_label
_atom_site_type_symbol
_atom_site_fract_x
_atom_site_fract_y
_atom_site_fract_z
_atom_site_U_iso_or_equiv
_atom_site_adp_type
_atom_site_occupancy
_atom_site_symmetry_multiplicity
_atom_site_calc_flag
_atom_site_refinement_flags
_atom_site_disorder_assembly
_atom_site_disorder_group
N1 N 0.71843(19) 0.53127(15) -0.14233(16) 0.0411(5) Uani 1 1 d . . .
O1 O 0.81106(19) 0.66418(15) -0.01527(16) 0.0652(6) Uani 1 1 d . . .
O2 O 0.63501(18) 0.54236(18) 0.18379(16) 0.0748(7) Uani 1 1 d . . .
O3 O 0.85885(16) 0.53086(15) 0.25279(14) 0.0550(5) Uani 1 1 d . . .
C1 C 0.7045(2) 0.41501(19) -0.13592(19) 0.0383(6) Uani 1 1 d . . .
H1 H 0.6210 0.3915 -0.1884 0.046 Uiso 1 1 calc R . .
C2 C 0.8304(2) 0.3562(2) -0.1650(2) 0.0474(7) Uani 1 1 d . . .
H2A H 0.8293 0.3592 -0.2492 0.057 Uiso 1 1 calc R . .
H2B H 0.9135 0.3915 -0.1264 0.057 Uiso 1 1 calc R . .
C3 C 0.8335(3) 0.2408(2) -0.1261(2) 0.0546(7) Uani 1 1 d . . .
H3A H 0.7531 0.2042 -0.1678 0.065 Uiso 1 1 calc R . .
H3B H 0.9149 0.2064 -0.1454 0.065 Uiso 1 1 calc R . .
C4 C 0.8349(3) 0.2332(2) 0.0051(2) 0.0538(7) Uani 1 1 d . . .
H4A H 0.8375 0.1592 0.0286 0.065 Uiso 1 1 calc R . .
H4B H 0.9168 0.2678 0.0470 0.065 Uiso 1 1 calc R . .
C5 C 0.7080(3) 0.28563(19) 0.0366(2) 0.0478(7) Uani 1 1 d . . .
H5A H 0.7148 0.2853 0.1215 0.057 Uiso 1 1 calc R . .
H5B H 0.6276 0.2442 0.0037 0.057 Uiso 1 1 calc R . .
C6 C 0.6880(2) 0.39958(18) -0.00753(18) 0.0377(6) Uani 1 1 d . . .
H6 H 0.5939 0.4207 -0.0008 0.045 Uiso 1 1 calc R . .
C7 C 0.7851(2) 0.48378(18) 0.05487(19) 0.0406(6) Uani 1 1 d . . .
H7 H 0.8795 0.4560 0.0688 0.049 Uiso 1 1 calc R . .
C8 C 0.7735(2) 0.5727(2) -0.0366(2) 0.0446(6) Uani 1 1 d . . .
C9 C 0.7492(3) 0.52238(19) 0.1685(2) 0.0441(6) Uani 1 1 d . . .
C10 C 0.8347(3) 0.5641(2) 0.3671(2) 0.0680(8) Uani 1 1 d . . .
H10A H 0.8141 0.6387 0.3655 0.102 Uiso 1 1 calc R . .
H10B H 0.9155 0.5507 0.4245 0.102 Uiso 1 1 calc R . .
H10C H 0.7583 0.5252 0.3874 0.102 Uiso 1 1 calc R . .
C11 C 0.6914(2) 0.5957(2) -0.2523(2) 0.0471(7) Uani 1 1 d . . .
C12 C 0.6200(3) 0.5275(2) -0.3546(2) 0.0658(8) Uani 1 1 d . . .
H12A H 0.6785 0.4688 -0.3664 0.099 Uiso 1 1 calc R . .
H12B H 0.6023 0.5697 -0.4248 0.099 Uiso 1 1 calc R . .
H12C H 0.5345 0.5011 -0.3367 0.099 Uiso 1 1 calc R . .
C13 C 0.8276(3) 0.6374(3) -0.2808(3) 0.0689(9) Uani 1 1 d . . .
H13A H 0.8732 0.6793 -0.2162 0.103 Uiso 1 1 calc R . .
H13B H 0.8098 0.6806 -0.3503 0.103 Uiso 1 1 calc R . .
H13C H 0.8852 0.5787 -0.2938 0.103 Uiso 1 1 calc R . .
C14 C 0.5945(3) 0.6861(2) -0.2347(3) 0.0669(8) Uani 1 1 d . . .
H14A H 0.5079 0.6575 -0.2219 0.100 Uiso 1 1 calc R . .
H14B H 0.5798 0.7304 -0.3034 0.100 Uiso 1 1 calc R . .
H14C H 0.6345 0.7276 -0.1677 0.100 Uiso 1 1 calc R . .

loop_
_atom_site_aniso_label
_atom_site_aniso_U_11
_atom_site_aniso_U_22
_atom_site_aniso_U_33
_atom_site_aniso_U_23
_atom_site_aniso_U_13
_atom_site_aniso_U_12
N1 0.0449(11) 0.0397(12) 0.0383(11) 0.0001(10) 0.0057(9) -0.0042(10)
O1 0.0835(14) 0.0469(12) 0.0629(12) -0.0059(10) 0.0057(10) -0.0201(11)
O2 0.0461(11) 0.1156(18) 0.0630(13) -0.0331(12) 0.0103(9) 0.0079(12)
O3 0.0499(10) 0.0704(12) 0.0409(10) -0.0093(9) -0.0030(8) 0.0010(10)
C1 0.0340(13) 0.0403(14) 0.0400(14) -0.0015(11) 0.0047(10) -0.0039(11)
C2 0.0452(14) 0.0567(17) 0.0421(14) -0.0051(12) 0.0125(11) -0.0015(13)
C3 0.0557(16) 0.0497(17) 0.0615(17) -0.0022(14) 0.0189(13) 0.0092(14)
C4 0.0598(17) 0.0466(17) 0.0542(17) 0.0031(13) 0.0070(13) 0.0063(14)
C5 0.0533(16) 0.0500(16) 0.0411(14) 0.0013(12) 0.0113(11) -0.0021(13)
C6 0.0317(12) 0.0417(14) 0.0402(13) -0.0021(11) 0.0071(10) 0.0003(11)
C7 0.0337(12) 0.0474(15) 0.0406(13) -0.0021(12) 0.0065(10) 0.0000(12)
C8 0.0410(14) 0.0450(17) 0.0481(16) -0.0066(13) 0.0086(11) -0.0077(12)
C9 0.0427(14) 0.0446(16) 0.0440(15) -0.0042(12) 0.0046(11) -0.0013(13)
C10 0.084(2) 0.075(2) 0.0406(16) -0.0105(15) -0.0021(14) 0.0017(17)
C11 0.0439(14) 0.0500(16) 0.0459(15) 0.0107(12) 0.0033(11) 0.0017(13)
C12 0.0761(18) 0.076(2) 0.0425(16) 0.0095(15) 0.0012(13) 0.0017(17)
C13 0.0548(17) 0.080(2) 0.074(2) 0.0259(17) 0.0173(15) -0.0032(16)
C14 0.0586(18) 0.062(2) 0.077(2) 0.0091(16) 0.0052(15) 0.0093(15)

loop_
_atom_type_symbol
_atom_type_description
_atom_type_scat_dispersion_real
_atom_type_scat_dispersion_imag
_atom_type_scat_source
C C 0.0033 0.0016 'International Tables Vol C Tables 4.2.6.8 and 6.1.1.4'
H H 0.0000 0.0000 'International Tables Vol C Tables 4.2.6.8 and 6.1.1.4'
N N 0.0061 0.0033 'International Tables Vol C Tables 4.2.6.8 and 6.1.1.4'
O O 0.0106 0.0060 'International Tables Vol C Tables 4.2.6.8 and 6.1.1.4'

loop_
_geom_angle_atom_site_label_1
_geom_angle_atom_site_label_2
_geom_angle_atom_site_label_3
_geom_angle
_geom_angle_site_symmetry_1
_geom_angle_site_symmetry_3
_geom_angle_publ_flag
C8 N1 C1 111.34(19) . . ?
C8 N1 C11 123.0(2) . . ?
C1 N1 C11 125.35(19) . . ?
C9 O3 C10 116.9(2) . . ?
N1 C1 C6 101.60(18) . . ?
N1 C1 C2 112.54(19) . . ?
C6 C1 C2 111.99(19) . . ?
N1 C1 H1 110.1 . . ?
C6 C1 H1 110.1 . . ?
C2 C1 H1 110.1 . . ?
C3 C2 C1 111.9(2) . . ?
C3 C2 H2A 109.2 . . ?
C1 C2 H2A 109.2 . . ?
C3 C2 H2B 109.2 . . ?
C1 C2 H2B 109.2 . . ?
H2A C2 H2B 107.9 . . ?
C4 C3 C2 110.6(2) . . ?
C4 C3 H3A 109.5 . . ?
C2 C3 H3A 109.5 . . ?
C4 C3 H3B 109.5 . . ?
C2 C3 H3B 109.5 . . ?
H3A C3 H3B 108.1 . . ?
C5 C4 C3 110.3(2) . . ?
C5 C4 H4A 109.6 . . ?
C3 C4 H4A 109.6 . . ?
C5 C4 H4B 109.6 . . ?
C3 C4 H4B 109.6 . . ?
H4A C4 H4B 108.1 . . ?
C4 C5 C6 113.3(2) . . ?
C4 C5 H5A 108.9 . . ?
C6 C5 H5A 108.9 . . ?
C4 C5 H5B 108.9 . . ?
C6 C5 H5B 108.9 . . ?
H5A C5 H5B 107.7 . . ?
C7 C6 C5 117.50(19) . . ?
C7 C6 C1 102.01(18) . . ?
C5 C6 C1 114.50(19) . . ?
C7 C6 H6 107.4 . . ?
C5 C6 H6 107.4 . . ?
C1 C6 H6 107.4 . . ?
C9 C7 C6 114.66(19) . . ?
C9 C7 C8 111.5(2) . . ?
C6 C7 C8 102.44(18) . . ?
C9 C7 H7 109.3 . . ?
C6 C7 H7 109.3 . . ?
C8 C7 H7 109.3 . . ?
O1 C8 N1 127.3(2) . . ?
O1 C8 C7 124.5(2) . . ?
N1 C8 C7 108.2(2) . . ?
O2 C9 O3 122.9(2) . . ?
O2 C9 C7 124.5(2) . . ?
O3 C9 C7 112.6(2) . . ?
O3 C10 H10A 109.5 . . ?
O3 C10 H10B 109.5 . . ?
H10A C10 H10B 109.5 . . ?
O3 C10 H10C 109.5 . . ?
H10A C10 H10C 109.5 . . ?
H10B C10 H10C 109.5 . . ?
N1 C11 C14 108.6(2) . . ?
N1 C11 C13 109.55(19) . . ?
C14 C11 C13 111.5(2) . . ?
N1 C11 C12 110.0(2) . . ?
C14 C11 C12 107.9(2) . . ?
C13 C11 C12 109.4(2) . . ?
C11 C12 H12A 109.5 . . ?
C11 C12 H12B 109.5 . . ?
H12A C12 H12B 109.5 . . ?
C11 C12 H12C 109.5 . . ?
H12A C12 H12C 109.5 . . ?
H12B C12 H12C 109.5 . . ?
C11 C13 H13A 109.5 . . ?
C11 C13 H13B 109.5 . . ?
H13A C13 H13B 109.5 . . ?
C11 C13 H13C 109.5 . . ?
H13A C13 H13C 109.5 . . ?
H13B C13 H13C 109.5 . . ?
C11 C14 H14A 109.5 . . ?
C11 C14 H14B 109.5 . . ?
H14A C14 H14B 109.5 . . ?
C11 C14 H14C 109.5 . . ?
H14A C14 H14C 109.5 . . ?
H14B C14 H14C 109.5 . . ?

loop_
_geom_bond_atom_site_label_1
_geom_bond_atom_site_label_2
_geom_bond_distance
_geom_bond_site_symmetry_2
_geom_bond_publ_flag
N1 C8 1.352(3) . ?
N1 C1 1.473(3) . ?
N1 C11 1.492(3) . ?
O1 C8 1.222(3) . ?
O2 C9 1.194(3) . ?
O3 C9 1.329(3) . ?
O3 C10 1.442(3) . ?
C1 C6 1.530(3) . ?
C1 C2 1.530(3) . ?
C1 H1 0.9800 . ?
C2 C3 1.519(3) . ?
C2 H2A 0.9700 . ?
C2 H2B 0.9700 . ?
C3 C4 1.514(3) . ?
C3 H3A 0.9700 . ?
C3 H3B 0.9700 . ?
C4 C5 1.511(3) . ?
C4 H4A 0.9700 . ?
C4 H4B 0.9700 . ?
C5 C6 1.524(3) . ?
C5 H5A 0.9700 . ?
C5 H5B 0.9700 . ?
C6 C7 1.524(3) . ?
C6 H6 0.9800 . ?
C7 C9 1.496(3) . ?
C7 C8 1.529(3) . ?
C7 H7 0.9800 . ?
C10 H10A 0.9599 . ?
C10 H10B 0.9599 . ?
C10 H10C 0.9599 . ?
C11 C14 1.521(3) . ?
C11 C13 1.527(3) . ?
C11 C12 1.531(3) . ?
C12 H12A 0.9599 . ?
C12 H12B 0.9599 . ?
C12 H12C 0.9599 . ?
C13 H13A 0.9599 . ?
C13 H13B 0.9599 . ?
C13 H13C 0.9599 . ?
C14 H14A 0.9599 . ?
C14 H14B 0.9599 . ?
C14 H14C 0.9599 . ?

loop_
_geom_torsion_atom_site_label_1
_geom_torsion_atom_site_label_2
_geom_torsion_atom_site_label_3
_geom_torsion_atom_site_label_4
_geom_torsion
_geom_torsion_site_symmetry_1
_geom_torsion_site_symmetry_2
_geom_torsion_site_symmetry_3
_geom_torsion_site_symmetry_4
_geom_torsion_publ_flag
C8 N1 C1 C6 28.0(2) . . . . ?
C11 N1 C1 C6 -158.59(18) . . . . ?
C8 N1 C1 C2 -91.9(2) . . . . ?
C11 N1 C1 C2 81.5(3) . . . . ?
N1 C1 C2 C3 164.18(19) . . . . ?
C6 C1 C2 C3 50.5(3) . . . . ?
C1 C2 C3 C4 -58.7(3) . . . . ?
C2 C3 C4 C5 59.7(3) . . . . ?
C3 C4 C5 C6 -53.8(3) . . . . ?
C4 C5 C6 C7 -72.7(3) . . . . ?
C4 C5 C6 C1 47.0(3) . . . . ?
N1 C1 C6 C7 -37.0(2) . . . . ?
C2 C1 C6 C7 83.4(2) . . . . ?
N1 C1 C6 C5 -164.95(19) . . . . ?
C2 C1 C6 C5 -44.6(3) . . . . ?
C5 C6 C7 C9 -79.7(3) . . . . ?
C1 C6 C7 C9 154.2(2) . . . . ?
C5 C6 C7 C8 159.33(19) . . . . ?
C1 C6 C7 C8 33.3(2) . . . . ?
C1 N1 C8 O1 171.9(2) . . . . ?
C11 N1 C8 O1 -1.7(4) . . . . ?
C1 N1 C8 C7 -6.7(2) . . . . ?
C11 N1 C8 C7 179.65(18) . . . . ?
C9 C7 C8 O1 40.7(3) . . . . ?
C6 C7 C8 O1 163.8(2) . . . . ?
C9 C7 C8 N1 -140.6(2) . . . . ?
C6 C7 C8 N1 -17.5(2) . . . . ?
C10 O3 C9 O2 1.1(4) . . . . ?
C10 O3 C9 C7 -178.0(2) . . . . ?
C6 C7 C9 O2 -42.6(4) . . . . ?
C8 C7 C9 O2 73.2(3) . . . . ?
C6 C7 C9 O3 136.4(2) . . . . ?
C8 C7 C9 O3 -107.7(2) . . . . ?
C8 N1 C11 C14 -58.3(3) . . . . ?
C1 N1 C11 C14 129.0(2) . . . . ?
C8 N1 C11 C13 63.6(3) . . . . ?
C1 N1 C11 C13 -109.1(3) . . . . ?
C8 N1 C11 C12 -176.2(2) . . . . ?
C1 N1 C11 C12 11.1(3) . . . . ?
